data_7063005
loop_
_publ_author_name
'Sankar, Neethu'
'Devarajan, Badhmapriya'
'Manimuthu, Akilesh'
'Nattamai S. P., Bhuvanesh'
'Nallasamy, Dharmaraj'
'Velusamy, Kaveri Machampalayam'

_publ_section_title
;
 Investigation on chloro-bridged binuclear copper(ii) complexes as potent
 metallodrug candidates against colon cancer via chemical and biological
 assessments
;
_journal_issue 8
_journal_name_full 'New Journal of Chemistry'
_journal_page_first 3741
_journal_page_last 3757
_journal_paper_doi 10.1039/D3NJ05335K
_journal_volume 48
_journal_year 2024
_chemical_formula_moiety 'C34 H24 Cl2 Cu2 N6 O2 S2'
_chemical_formula_sum 'C34 H24 Cl2 Cu2 N6 O2 S2'
_chemical_formula_weight 810.69
_space_group_crystal_system monoclinic
_space_group_IT_number 14
_space_group_name_Hall '-P 2ybc'
_space_group_name_H-M_alt 'P 1 21/c 1'
_atom_sites_solution_hydrogens geom
_atom_sites_solution_primary direct
_audit_creation_date 2018-04-02
_audit_creation_method
;
Olex2 1.2-beta
(compiled 2017.03.28 svn.r3405 for OlexSys, GUI svn.r5335)
;
_audit_update_record
;
2018-04-04 deposited with the CCDC.	2024-01-09 downloaded from the CCDC.
;
_cell_angle_alpha 90
_cell_angle_beta 100.064(2)
_cell_angle_gamma 90
_cell_formula_units_Z 2
_cell_length_a 7.0109(4)
_cell_length_b 19.1977(11)
_cell_length_c 12.0284(7)
_cell_measurement_reflns_used 9885
_cell_measurement_temperature 110.0
_cell_measurement_theta_max 25.078
_cell_measurement_theta_min 2.731
_cell_volume 1594.03(16)
_computing_cell_refinement 'SAINT v8.37A (Bruker, 2015)'
_computing_data_reduction 'SAINT v8.37A (Bruker, 2015)'
_computing_molecular_graphics 'Olex2 (Dolomanov et al., 2009)'
_computing_publication_material 'Olex2 (Dolomanov et al., 2009)'
_computing_structure_refinement 'XL (Sheldrick, 2008)'
_computing_structure_solution 'ShelXT (Sheldrick, 2015)'
_diffrn_ambient_temperature 110.0
_diffrn_detector 'Bruker APEX2 area detector'
_diffrn_detector_area_resol_mean 7.9
_diffrn_detector_type 'CCD area detector'
_diffrn_measured_fraction_theta_full 0.999
_diffrn_measured_fraction_theta_max 0.999
_diffrn_measurement_device 'three-circle diffractometer'
_diffrn_measurement_device_type 'Bruker APEX-II CCD'
_diffrn_measurement_method '\f and \w scans'
_diffrn_radiation_monochromator 'mirror optics'
_diffrn_radiation_probe x-ray
_diffrn_radiation_type MoK\a
_diffrn_radiation_wavelength 0.71073
_diffrn_reflns_av_R_equivalents 0.0619
_diffrn_reflns_av_unetI/netI 0.0323
_diffrn_reflns_Laue_measured_fraction_full 0.999
_diffrn_reflns_Laue_measured_fraction_max 0.999
_diffrn_reflns_limit_h_max 8
_diffrn_reflns_limit_h_min -8
_diffrn_reflns_limit_k_max 22
_diffrn_reflns_limit_k_min -22
_diffrn_reflns_limit_l_max 14
_diffrn_reflns_limit_l_min -14
_diffrn_reflns_number 25497
_diffrn_reflns_point_group_measured_fraction_full 0.999
_diffrn_reflns_point_group_measured_fraction_max 0.999
_diffrn_reflns_theta_full 24.999
_diffrn_reflns_theta_max 24.999
_diffrn_reflns_theta_min 2.731
_diffrn_source 'microfocus sealed X-ray tube'
_diffrn_source_type 'Incoatec I\ms'
_diffrn_standards_number 0
_exptl_absorpt_coefficient_mu 1.677
_exptl_absorpt_correction_T_max 0.5618
_exptl_absorpt_correction_T_min 0.3936
_exptl_absorpt_correction_type multi-scan
_exptl_absorpt_process_details
'SADABS-2016/2 (Bruker,2016/2) was used for absorption correction. wR2(int) was 0.1547 before and 0.0754 after correction. The Ratio of minimum to maximum transmission is 0.7006. The \l/2 correction factor is Not present.'
_exptl_crystal_colour green
_exptl_crystal_colour_primary green
_exptl_crystal_density_diffrn 1.689
_exptl_crystal_description plate
_exptl_crystal_F_000 820
_exptl_crystal_size_max 0.66
_exptl_crystal_size_mid 0.228
_exptl_crystal_size_min 0.082
_refine_diff_density_max 0.416
_refine_diff_density_min -0.473
_refine_diff_density_rms 0.097
_refine_ls_extinction_method none
_refine_ls_goodness_of_fit_ref 1.270
_refine_ls_hydrogen_treatment constr
_refine_ls_matrix_type full
_refine_ls_number_parameters 254
_refine_ls_number_reflns 2806
_refine_ls_number_restraints 221
_refine_ls_restrained_S_all 1.233
_refine_ls_R_factor_all 0.0504
_refine_ls_R_factor_gt 0.0373
_refine_ls_shift/su_max 0.000
_refine_ls_shift/su_mean 0.000
_refine_ls_structure_factor_coef Fsqd
_refine_ls_weighting_details 'w=1/[\s^2^(Fo^2^)+3.7736P] where P=(Fo^2^+2Fc^2^)/3'
_refine_ls_weighting_scheme calc
_refine_ls_wR_factor_gt 0.0728
_refine_ls_wR_factor_ref 0.0804
_reflns_Friedel_coverage 0.000
_reflns_number_gt 2295
_reflns_number_total 2806
_reflns_threshold_expression 'I > 2\s(I)'
_cod_data_source_file d3nj05335k2.cif
_cod_data_source_block cdb2a
_cod_depositor_comments 'Adding full bibliography for 7063003--7063007.cif.'
_cod_database_code 7063005
_shelx_shelxl_version_number 2017/1
_shelx_space_group_comment
;
The symmetry employed for this shelxl refinement is uniquely defined
by the following loop, which should always be used as a source of
symmetry information in preference to the above space-group names.
They are only intended as comments.
;
_shelx_estimated_absorpt_t_max 0.875
_shelx_estimated_absorpt_t_min 0.404
_olex2_refinement_description
;
1. Fixed Uiso
 At 1.2 times of:
  All C(H) groups
2. Shared sites
{C14, C14A}
3. Restrained distances
 C14A-C13 \\sim C14-C13
 with sigma of 0.005
4. Uiso/Uaniso restraints and constraints
S1 \\sim C14 \\sim C15 \\sim C16 \\sim C17 \\sim S1A \\sim C14A \\sim C15A
\\sim C16A \\sim C17A: within 2A with sigma of 0.005 and sigma for terminal
atoms of 0.01
Uanis(C14) = Uanis(C14A)
5. Rigid body (RIGU) restrains
 S1, C14, C15, C16, C17, S1A, C14A, C15A, C16A, C17A
 with sigma for 1-2 distances of 0.005 and sigma for 1-3 distances of 0.005
6. Same fragment restrains
{S1, C14, C15, C16, C17} sigma for 1-2: 0.005, 1-3: 0.04
as
{S1A, C14A, C15A, C16A, C17A}
7. Others
 Sof(S1A)=Sof(C14A)=Sof(C15A)=Sof(H15A)=Sof(C16A)=Sof(H16A)=Sof(C17A)=
 Sof(H17A)=1-FVAR(1)
 Sof(S1)=Sof(C14)=Sof(C15)=Sof(H15)=Sof(C16)=Sof(H16)=Sof(C17)=Sof(H17)=FVAR(1)
8.a Aromatic/amide H refined with riding coordinates:
 C3(H3), C4(H4), C5(H5), C6(H6), C7(H7), C9(H9), C10(H10), C11(H11), C12(H12),
 C15(H15), C16(H16), C17(H17), C15A(H15A), C16A(H16A), C17A(H17A)
;
_olex2_submission_special_instructions 'No special instructions were received'

loop_
_space_group_symop_operation_xyz
'x, y, z'
'-x, y+1/2, -z+1/2'
'-x, -y, -z'
'x, -y-1/2, z-1/2'

loop_
_atom_site_label
_atom_site_type_symbol
_atom_site_fract_x
_atom_site_fract_y
_atom_site_fract_z
_atom_site_U_iso_or_equiv
_atom_site_adp_type
_atom_site_occupancy
_atom_site_site_symmetry_order
_atom_site_calc_flag
_atom_site_refinement_flags_posn
_atom_site_refinement_flags_adp
_atom_site_refinement_flags_occupancy
_atom_site_disorder_assembly
_atom_site_disorder_group
Cu1 Cu 0.78433(6) 0.48726(2) 0.53791(3) 0.01277(13) Uani 1 1 d . . . . .
Cl1 Cl 0.84269(12) 0.48231(4) 0.36234(6) 0.01548(19) Uani 1 1 d . . . . .
O1 O 0.8227(3) 0.38918(11) 0.57778(18) 0.0151(5) Uani 1 1 d . . . . .
N1 N 0.7205(4) 0.48917(13) 0.6883(2) 0.0113(6) Uani 1 1 d . . . . .
N2 N 0.7515(4) 0.42866(13) 0.7496(2) 0.0123(6) Uani 1 1 d . . . . .
N3 N 0.6924(4) 0.58556(14) 0.5404(2) 0.0150(6) Uani 1 1 d . . . . .
C1 C 0.6720(5) 0.54799(16) 0.7281(3) 0.0128(7) Uani 1 1 d . . . . .
C2 C 0.6573(5) 0.56171(16) 0.8471(3) 0.0127(7) Uani 1 1 d . . . . .
C3 C 0.8225(5) 0.55943(17) 0.9300(3) 0.0181(8) Uani 1 1 d . . . . .
H3 H 0.944218 0.548467 0.909993 0.022 Uiso 1 1 calc R . . . .
C4 C 0.8104(6) 0.57307(18) 1.0418(3) 0.0254(9) Uani 1 1 d . . . . .
H4 H 0.924292 0.572584 1.097746 0.030 Uiso 1 1 calc R . . . .
C5 C 0.6328(6) 0.58741(18) 1.0722(3) 0.0245(9) Uani 1 1 d . . . . .
H5 H 0.623744 0.595288 1.149061 0.029 Uiso 1 1 calc R . . . .
C6 C 0.4688(6) 0.59017(18) 0.9898(3) 0.0227(8) Uani 1 1 d . . . . .
H6 H 0.346973 0.600523 1.010137 0.027 Uiso 1 1 calc R . . . .
C7 C 0.4807(5) 0.57797(17) 0.8776(3) 0.0171(8) Uani 1 1 d . . . . .
H7 H 0.367420 0.580754 0.821454 0.021 Uiso 1 1 calc R . . . .
C8 C 0.6497(5) 0.60381(17) 0.6423(3) 0.0142(7) Uani 1 1 d . . . . .
C9 C 0.5965(5) 0.67150(17) 0.6625(3) 0.0191(8) Uani 1 1 d . . . . .
H9 H 0.564529 0.683938 0.733434 0.023 Uiso 1 1 calc R . . . .
C10 C 0.5903(5) 0.72084(18) 0.5779(3) 0.0246(9) Uani 1 1 d . . . . .
H10 H 0.554755 0.767528 0.590581 0.030 Uiso 1 1 calc R . . . .
C11 C 0.6359(5) 0.70199(19) 0.4755(3) 0.0248(9) Uani 1 1 d . . . . .
H11 H 0.633475 0.735377 0.416993 0.030 Uiso 1 1 calc R . . . .
C12 C 0.6853(5) 0.63362(19) 0.4594(3) 0.0213(8) Uani 1 1 d . . . . .
H12 H 0.715347 0.620272 0.388336 0.026 Uiso 1 1 calc R . . . .
C13 C 0.8051(4) 0.38000(16) 0.6818(3) 0.0115(7) Uani 1 1 d D . . . .
S1 S 0.8308(5) 0.29163(13) 0.86302(18) 0.0168(6) Uani 0.546(4) 1 d D U P A 1
C14 C 0.8459(5) 0.31054(16) 0.7282(2) 0.0137(6) Uani 0.546(4) 1 d D U P A 1
C15 C 0.895(3) 0.2530(6) 0.6688(10) 0.0160(13) Uani 0.546(4) 1 d D U P A 1
H15 H 0.914191 0.251872 0.592542 0.019 Uiso 0.546(4) 1 calc R . P A 1
C16 C 0.914(3) 0.1909(6) 0.7533(9) 0.0153(14) Uani 0.546(4) 1 d D U P A 1
H16 H 0.944273 0.144370 0.736350 0.018 Uiso 0.546(4) 1 calc R . P A 1
C17 C 0.879(3) 0.2133(5) 0.8540(10) 0.0134(13) Uani 0.546(4) 1 d D U P A 1
H17 H 0.884546 0.182656 0.916445 0.016 Uiso 0.546(4) 1 calc R . P A 1
S1A S 0.9061(8) 0.24537(19) 0.6467(3) 0.0168(7) Uani 0.454(4) 1 d D U P A 2
C14A C 0.8459(5) 0.31054(16) 0.7282(2) 0.0137(6) Uani 0.454(4) 1 d D U P A 2
C15A C 0.839(3) 0.2846(7) 0.8356(9) 0.0147(14) Uani 0.454(4) 1 d D U P A 2
H15A H 0.809595 0.311088 0.897157 0.018 Uiso 0.454(4) 1 calc R . P A 2
C16A C 0.886(3) 0.2051(6) 0.8387(12) 0.0136(14) Uani 0.454(4) 1 d D U P A 2
H16A H 0.888046 0.174752 0.901339 0.016 Uiso 0.454(4) 1 calc R . P A 2
C17A C 0.923(3) 0.1874(7) 0.7363(10) 0.0146(14) Uani 0.454(4) 1 d D U P A 2
H17A H 0.957195 0.141111 0.719950 0.018 Uiso 0.454(4) 1 calc R . P A 2

loop_
_atom_site_aniso_label
_atom_site_aniso_U_11
_atom_site_aniso_U_22
_atom_site_aniso_U_33
_atom_site_aniso_U_23
_atom_site_aniso_U_13
_atom_site_aniso_U_12
Cu1 0.0163(2) 0.0096(2) 0.0125(2) 0.00108(16) 0.00272(16) 0.00062(17)
Cl1 0.0182(4) 0.0168(4) 0.0110(4) -0.0007(3) 0.0012(3) -0.0027(3)
O1 0.0223(13) 0.0089(11) 0.0148(12) -0.0006(9) 0.0055(10) 0.0006(10)
N1 0.0088(13) 0.0093(14) 0.0158(14) 0.0020(11) 0.0015(11) 0.0015(11)
N2 0.0158(15) 0.0062(13) 0.0158(14) 0.0023(11) 0.0050(12) 0.0023(11)
N3 0.0117(14) 0.0142(15) 0.0191(15) 0.0042(12) 0.0026(12) 0.0002(12)
C1 0.0092(16) 0.0107(17) 0.0183(17) -0.0015(13) 0.0017(14) -0.0003(13)
C2 0.0156(17) 0.0061(16) 0.0159(17) 0.0009(13) 0.0015(14) 0.0014(13)
C3 0.0162(18) 0.0143(18) 0.0231(19) 0.0027(14) 0.0015(15) 0.0011(14)
C4 0.034(2) 0.0153(19) 0.022(2) 0.0005(15) -0.0083(17) -0.0037(17)
C5 0.045(3) 0.0093(18) 0.0193(19) -0.0043(14) 0.0071(18) 0.0030(17)
C6 0.030(2) 0.0138(19) 0.027(2) -0.0066(15) 0.0126(18) 0.0010(16)
C7 0.0188(18) 0.0116(17) 0.0191(18) -0.0036(14) -0.0017(15) 0.0053(14)
C8 0.0092(16) 0.0144(18) 0.0191(18) 0.0015(14) 0.0029(14) -0.0001(13)
C9 0.0189(19) 0.0134(18) 0.026(2) -0.0018(15) 0.0069(16) 0.0000(15)
C10 0.021(2) 0.0105(18) 0.041(2) 0.0045(16) 0.0015(18) 0.0026(15)
C11 0.024(2) 0.017(2) 0.032(2) 0.0103(16) 0.0013(17) 0.0025(16)
C12 0.022(2) 0.0214(19) 0.0204(18) 0.0064(16) 0.0027(16) -0.0011(16)
C13 0.0088(16) 0.0109(17) 0.0148(17) 0.0012(13) 0.0024(13) 0.0000(13)
S1 0.0283(10) 0.0109(9) 0.0135(11) 0.0015(8) 0.0096(10) 0.0024(7)
C14 0.0175(13) 0.0107(12) 0.0137(13) -0.0016(11) 0.0047(11) -0.0006(11)
C15 0.022(2) 0.012(2) 0.015(3) -0.003(2) 0.006(2) 0.001(2)
C16 0.020(2) 0.010(2) 0.017(3) -0.006(2) 0.003(2) 0.0036(19)
C17 0.020(2) 0.009(2) 0.013(2) -0.001(2) 0.007(2) 0.002(2)
S1A 0.0261(12) 0.0107(12) 0.0142(15) -0.0013(9) 0.0052(11) 0.0028(9)
C14A 0.0175(13) 0.0107(12) 0.0137(13) -0.0016(11) 0.0047(11) -0.0006(11)
C15A 0.022(2) 0.012(2) 0.012(3) -0.005(2) 0.008(2) 0.003(2)
C16A 0.020(2) 0.008(2) 0.014(3) -0.003(2) 0.005(2) 0.004(2)
C17A 0.019(2) 0.011(2) 0.015(3) -0.006(2) 0.005(2) 0.003(2)

loop_
_atom_type_symbol
_atom_type_description
_atom_type_scat_dispersion_real
_atom_type_scat_dispersion_imag
_atom_type_scat_source
C C 0.0033 0.0016 'International Tables Vol C Tables 4.2.6.8 and 6.1.1.4'
H H 0.0000 0.0000 'International Tables Vol C Tables 4.2.6.8 and 6.1.1.4'
Cl Cl 0.1484 0.1585 'International Tables Vol C Tables 4.2.6.8 and 6.1.1.4'
Cu Cu 0.3201 1.2651 'International Tables Vol C Tables 4.2.6.8 and 6.1.1.4'
N N 0.0061 0.0033 'International Tables Vol C Tables 4.2.6.8 and 6.1.1.4'
O O 0.0106 0.0060 'International Tables Vol C Tables 4.2.6.8 and 6.1.1.4'
S S 0.1246 0.1234 'International Tables Vol C Tables 4.2.6.8 and 6.1.1.4'

loop_
_geom_angle_atom_site_label_1
_geom_angle_atom_site_label_2
_geom_angle_atom_site_label_3
_geom_angle
_geom_angle_site_symmetry_1
_geom_angle_site_symmetry_3
_geom_angle_publ_flag
Cl1 Cu1 Cl1 96.03(3) . 3_766 ?
O1 Cu1 Cl1 91.03(7) . 3_766 ?
O1 Cu1 Cl1 98.74(7) . . ?
O1 Cu1 N3 160.10(11) . . ?
N1 Cu1 Cl1 86.88(8) . 3_766 ?
N1 Cu1 Cl1 176.99(8) . . ?
N1 Cu1 O1 80.40(10) . . ?
N1 Cu1 N3 80.82(11) . . ?
N3 Cu1 Cl1 94.47(8) . 3_766 ?
N3 Cu1 Cl1 99.68(8) . . ?
Cu1 Cl1 Cu1 83.97(3) . 3_766 ?
C13 O1 Cu1 109.74(19) . . ?
N2 N1 Cu1 116.38(19) . . ?
C1 N1 Cu1 118.7(2) . . ?
C1 N1 N2 124.5(3) . . ?
C13 N2 N1 107.4(3) . . ?
C8 N3 Cu1 112.3(2) . . ?
C12 N3 Cu1 127.8(2) . . ?
C12 N3 C8 119.6(3) . . ?
N1 C1 C2 125.5(3) . . ?
N1 C1 C8 112.1(3) . . ?
C2 C1 C8 122.1(3) . . ?
C3 C2 C1 120.0(3) . . ?
C7 C2 C1 120.9(3) . . ?
C7 C2 C3 119.2(3) . . ?
C2 C3 H3 119.8 . . ?
C4 C3 C2 120.3(3) . . ?
C4 C3 H3 119.8 . . ?
C3 C4 H4 119.9 . . ?
C5 C4 C3 120.2(3) . . ?
C5 C4 H4 119.9 . . ?
C4 C5 H5 120.3 . . ?
C6 C5 C4 119.5(3) . . ?
C6 C5 H5 120.3 . . ?
C5 C6 H6 119.7 . . ?
C5 C6 C7 120.5(4) . . ?
C7 C6 H6 119.7 . . ?
C2 C7 H7 119.9 . . ?
C6 C7 C2 120.2(3) . . ?
C6 C7 H7 119.9 . . ?
N3 C8 C1 115.5(3) . . ?
N3 C8 C9 120.6(3) . . ?
C9 C8 C1 123.9(3) . . ?
C8 C9 H9 120.4 . . ?
C8 C9 C10 119.2(3) . . ?
C10 C9 H9 120.4 . . ?
C9 C10 H10 120.1 . . ?
C11 C10 C9 119.7(3) . . ?
C11 C10 H10 120.1 . . ?
C10 C11 H11 120.6 . . ?
C10 C11 C12 118.7(3) . . ?
C12 C11 H11 120.6 . . ?
N3 C12 C11 122.1(4) . . ?
N3 C12 H12 118.9 . . ?
C11 C12 H12 118.9 . . ?
O1 C13 N2 125.5(3) . . ?
O1 C13 C14 116.8(3) . . ?
O1 C13 C14A 116.8(3) . . ?
N2 C13 C14 117.6(3) . . ?
N2 C13 C14A 117.6(3) . . ?
C17 S1 C14 95.2(4) . . ?
C13 C14 S1 121.8(2) . . ?
C15 C14 C13 125.5(6) . . ?
C15 C14 S1 112.7(6) . . ?
C14 C15 H15 127.1 . . ?
C14 C15 C16 105.8(8) . . ?
C16 C15 H15 127.1 . . ?
C15 C16 H16 125.2 . . ?
C17 C16 C15 109.6(11) . . ?
C17 C16 H16 125.2 . . ?
S1 C17 H17 121.7 . . ?
C16 C17 S1 116.7(11) . . ?
C16 C17 H17 121.7 . . ?
C17A S1A C14A 97.2(5) . . ?
C13 C14A S1A 120.6(2) . . ?
C15A C14A C13 130.3(6) . . ?
C15A C14A S1A 109.1(5) . . ?
C14A C15A H15A 125.4 . . ?
C14A C15A C16A 109.3(8) . . ?
C16A C15A H15A 125.4 . . ?
C15A C16A H16A 126.3 . . ?
C17A C16A C15A 107.4(13) . . ?
C17A C16A H16A 126.3 . . ?
S1A C17A H17A 121.5 . . ?
C16A C17A S1A 117.1(13) . . ?
C16A C17A H17A 121.5 . . ?

loop_
_geom_bond_atom_site_label_1
_geom_bond_atom_site_label_2
_geom_bond_distance
_geom_bond_site_symmetry_2
_geom_bond_publ_flag
Cu1 Cl1 2.2222(9) . ?
Cu1 Cl1 2.7426(9) 3_766 ?
Cu1 O1 1.950(2) . ?
Cu1 N1 1.938(3) . ?
Cu1 N3 1.996(3) . ?
O1 C13 1.290(4) . ?
N1 N2 1.373(4) . ?
N1 C1 1.295(4) . ?
N2 C13 1.336(4) . ?
N3 C8 1.358(4) . ?
N3 C12 1.337(4) . ?
C1 C2 1.477(5) . ?
C1 C8 1.477(5) . ?
C2 C3 1.390(5) . ?
C2 C7 1.387(5) . ?
C3 H3 0.9500 . ?
C3 C4 1.387(5) . ?
C4 H4 0.9500 . ?
C4 C5 1.385(6) . ?
C5 H5 0.9500 . ?
C5 C6 1.381(5) . ?
C6 H6 0.9500 . ?
C6 C7 1.386(5) . ?
C7 H7 0.9500 . ?
C8 C9 1.385(5) . ?
C9 H9 0.9500 . ?
C9 C10 1.386(5) . ?
C10 H10 0.9500 . ?
C10 C11 1.373(5) . ?
C11 H11 0.9500 . ?
C11 C12 1.380(5) . ?
C12 H12 0.9500 . ?
C13 C14 1.455(4) . ?
C13 C14A 1.455(4) . ?
S1 C14 1.683(3) . ?
S1 C17 1.549(9) . ?
C14 C15 1.391(10) . ?
C15 H15 0.9500 . ?
C15 C16 1.557(14) . ?
C16 H16 0.9500 . ?
C16 C17 1.346(6) . ?
C17 H17 0.9500 . ?
S1A C14A 1.688(3) . ?
S1A C17A 1.540(10) . ?
C14A C15A 1.394(10) . ?
C15A H15A 0.9500 . ?
C15A C16A 1.561(14) . ?
C16A H16A 0.9500 . ?
C16A C17A 1.346(6) . ?
C17A H17A 0.9500 . ?

loop_
_geom_torsion_atom_site_label_1
_geom_torsion_atom_site_label_2
_geom_torsion_atom_site_label_3
_geom_torsion_atom_site_label_4
_geom_torsion
_geom_torsion_site_symmetry_1
_geom_torsion_site_symmetry_2
_geom_torsion_site_symmetry_3
_geom_torsion_site_symmetry_4
_geom_torsion_publ_flag
Cu1 O1 C13 N2 5.6(4) . . . . ?
Cu1 O1 C13 C14 -174.9(2) . . . . ?
Cu1 O1 C13 C14A -174.9(2) . . . . ?
Cu1 N1 N2 C13 -5.4(3) . . . . ?
Cu1 N1 C1 C2 -167.0(2) . . . . ?
Cu1 N1 C1 C8 7.4(4) . . . . ?
Cu1 N3 C8 C1 -2.2(3) . . . . ?
Cu1 N3 C8 C9 175.5(3) . . . . ?
Cu1 N3 C12 C11 -173.6(3) . . . . ?
O1 C13 C14 S1 179.3(3) . . . . ?
O1 C13 C14 C15 -2.3(10) . . . . ?
O1 C13 C14A S1A -1.9(5) . . . . ?
O1 C13 C14A C15A -179.5(10) . . . . ?
N1 N2 C13 O1 -0.3(4) . . . . ?
N1 N2 C13 C14 -179.8(3) . . . . ?
N1 N2 C13 C14A -179.8(3) . . . . ?
N1 C1 C2 C3 65.5(5) . . . . ?
N1 C1 C2 C7 -115.5(4) . . . . ?
N1 C1 C8 N3 -3.2(4) . . . . ?
N1 C1 C8 C9 179.2(3) . . . . ?
N2 N1 C1 C2 5.3(5) . . . . ?
N2 N1 C1 C8 179.8(3) . . . . ?
N2 C13 C14 S1 -1.1(5) . . . . ?
N2 C13 C14 C15 177.2(10) . . . . ?
N2 C13 C14A S1A 177.7(3) . . . . ?
N2 C13 C14A C15A 0.0(11) . . . . ?
N3 C8 C9 C10 -1.1(5) . . . . ?
C1 N1 N2 C13 -178.0(3) . . . . ?
C1 C2 C3 C4 179.2(3) . . . . ?
C1 C2 C7 C6 179.5(3) . . . . ?
C1 C8 C9 C10 176.4(3) . . . . ?
C2 C1 C8 N3 171.5(3) . . . . ?
C2 C1 C8 C9 -6.1(5) . . . . ?
C2 C3 C4 C5 1.6(5) . . . . ?
C3 C2 C7 C6 -1.5(5) . . . . ?
C3 C4 C5 C6 -2.0(5) . . . . ?
C4 C5 C6 C7 0.7(5) . . . . ?
C5 C6 C7 C2 1.0(5) . . . . ?
C7 C2 C3 C4 0.2(5) . . . . ?
C8 N3 C12 C11 0.1(5) . . . . ?
C8 C1 C2 C3 -108.4(4) . . . . ?
C8 C1 C2 C7 70.6(4) . . . . ?
C8 C9 C10 C11 0.3(5) . . . . ?
C9 C10 C11 C12 0.6(6) . . . . ?
C10 C11 C12 N3 -0.8(6) . . . . ?
C12 N3 C8 C1 -176.8(3) . . . . ?
C12 N3 C8 C9 0.9(5) . . . . ?
C13 C14 C15 C16 -177.2(8) . . . . ?
C13 C14A C15A C16A 177.0(9) . . . . ?
S1 C14 C15 C16 1.3(13) . . . . ?
C14 S1 C17 C16 0.4(13) . . . . ?
C14 C15 C16 C17 -1.0(16) . . . . ?
C15 C16 C17 S1 0.3(17) . . . . ?
C17 S1 C14 C13 177.5(7) . . . . ?
C17 S1 C14 C15 -1.1(10) . . . . ?
S1A C14A C15A C16A -0.9(13) . . . . ?
C14A S1A C17A C16A 0.6(16) . . . . ?
C14A C15A C16A C17A 1.3(18) . . . . ?
C15A C16A C17A S1A -1(2) . . . . ?
C17A S1A C14A C13 -177.9(9) . . . . ?
C17A S1A C14A C15A 0.2(11) . . . . ?
